data_7006426
loop_
_publ_author_name
'Akbayeva, Dina N.'
'Di Vaira, Massimo'
'Costantini, Stefano Seniori'
'Peruzzini, Maurizio'
'Stoppioni, Piero'

_publ_section_title
;
 Stabilization of the tautomers HP(OH)2 and P(OH)3 of hypophosphorous
 and phosphorous acids as ligands.
;
_journal_issue 2
_journal_name_full 'Dalton transactions (Cambridge, England : 2003)'
_journal_page_first 389
_journal_page_last 395
_journal_paper_doi 10.1039/b510479c
_journal_year 2006
_chemical_formula_moiety 'C41 H38 O3 P3 Ru +, C F3 O3 S -, C H2 Cl2'
_chemical_formula_sum 'C43 H40 Cl2 F3 O6 P3 Ru S'
_chemical_formula_weight 1006.69
_chemical_name_systematic
;
?
;
_space_group_IT_number 34
_symmetry_cell_setting orthorhombic
_symmetry_space_group_name_Hall 'P -2n 2'
_symmetry_space_group_name_H-M 'P 2 n n'
_atom_sites_solution_hydrogens geom
_atom_sites_solution_primary direct
_atom_sites_solution_secondary difmap
_audit_creation_method SHELXL-97
_cell_angle_alpha 90.00
_cell_angle_beta 90.00
_cell_angle_gamma 90.00
_cell_formula_units_Z 4
_cell_length_a 14.100(2)
_cell_length_b 14.337(2)
_cell_length_c 22.247(3)
_cell_measurement_reflns_used 2470
_cell_measurement_temperature 293(2)
_cell_measurement_theta_max 16.0
_cell_measurement_theta_min 4.2
_cell_volume 4497.3(11)
_computing_cell_refinement 'CrysAlisCCD (Oxford Diffraction, 2001)'
_computing_data_collection 'CrysAlisCCD (Oxford Diffraction, 2001)'
_computing_data_reduction 'CrysAlisRED (Oxford Diffraction, 2001)'
_computing_molecular_graphics 'ORTEP3 (Farrugia, 1997)'
_computing_publication_material 'SHELXL-97 (Sheldrick, 1997)'
_computing_structure_refinement 'SHELXL-97 (Sheldrick, 1997)'
_computing_structure_solution 'SIR97 (Altomare et al., 1999)'
_diffrn_ambient_temperature 293(2)
_diffrn_measured_fraction_theta_full 0.901
_diffrn_measured_fraction_theta_max 0.901
_diffrn_measurement_device_type 'Oxford Diffraction Xcalibur 3 CCD diffractometer'
_diffrn_measurement_method '\w scans'
_diffrn_radiation_monochromator graphite
_diffrn_radiation_source 'fine-focus sealed tube'
_diffrn_radiation_type MoK\a
_diffrn_radiation_wavelength 0.71069
_diffrn_reflns_av_R_equivalents 0.0363
_diffrn_reflns_av_sigmaI/netI 0.0608
_diffrn_reflns_limit_h_max 13
_diffrn_reflns_limit_h_min -20
_diffrn_reflns_limit_k_max 21
_diffrn_reflns_limit_k_min -21
_diffrn_reflns_limit_l_max 34
_diffrn_reflns_limit_l_min -33
_diffrn_reflns_number 34879
_diffrn_reflns_theta_full 33.20
_diffrn_reflns_theta_max 33.20
_diffrn_reflns_theta_min 4.19
_diffrn_standards_number 0
_exptl_absorpt_coefficient_mu 0.678
_exptl_absorpt_correction_T_max 0.948
_exptl_absorpt_correction_T_min 0.705
_exptl_absorpt_correction_type numerical
_exptl_absorpt_process_details 'CrysAlisRED (Oxford Diffraction, 2001)'
_exptl_crystal_colour yellow
_exptl_crystal_density_diffrn 1.487
_exptl_crystal_density_method 'not measured'
_exptl_crystal_description 'flat prism'
_exptl_crystal_F_000 2048
_exptl_crystal_size_max 0.60
_exptl_crystal_size_mid 0.50
_exptl_crystal_size_min 0.10
_refine_diff_density_max 0.727
_refine_diff_density_min -0.412
_refine_diff_density_rms 0.065
_refine_ls_abs_structure_details 'Flack H D (1983), Acta Cryst. A39, 876-881'
_refine_ls_abs_structure_Flack -0.04(3)
_refine_ls_extinction_method none
_refine_ls_goodness_of_fit_ref 0.911
_refine_ls_hydrogen_treatment mixed
_refine_ls_matrix_type full
_refine_ls_number_parameters 486
_refine_ls_number_reflns 12107
_refine_ls_number_restraints 35
_refine_ls_restrained_S_all 0.915
_refine_ls_R_factor_all 0.0875
_refine_ls_R_factor_gt 0.0449
_refine_ls_shift/su_max 0.001
_refine_ls_shift/su_mean 0.000
_refine_ls_structure_factor_coef Fsqd
_refine_ls_weighting_details 'calc w=1/[\s^2^(Fo^2^)+(0.0680P)^2^+0.0000P] where P=(Fo^2^+2Fc^2^)/3'
_refine_ls_weighting_scheme calc
_refine_ls_wR_factor_gt 0.1089
_refine_ls_wR_factor_ref 0.1233
_reflns_number_gt 6859
_reflns_number_total 12107
_reflns_threshold_expression I>2sigma(I)
_cod_data_source_file b510479c.txt
_cod_data_source_block Ruh3po3
_cod_database_code 7006426

loop_
_symmetry_equiv_pos_as_xyz
'x, y, z'
'x, -y, -z'
'x+1/2, -y+1/2, z+1/2'
'x+1/2, y+1/2, -z+1/2'

loop_
_atom_site_label
_atom_site_type_symbol
_atom_site_fract_x
_atom_site_fract_y
_atom_site_fract_z
_atom_site_U_iso_or_equiv
_atom_site_adp_type
_atom_site_occupancy
_atom_site_symmetry_multiplicity
_atom_site_calc_flag
_atom_site_refinement_flags
_atom_site_disorder_assembly
_atom_site_disorder_group
Ru Ru 0.27723(3) 0.053489(18) -0.286722(11) 0.04479(9) Uani 1 1 d . . .
P1 P 0.31358(9) -0.04064(7) -0.20292(4) 0.0468(2) Uani 1 1 d . . .
P2 P 0.12680(8) -0.00464(7) -0.31282(4) 0.0461(2) Uani 1 1 d . . .
P3 P 0.35406(9) -0.03057(8) -0.35788(5) 0.0522(3) Uani 1 1 d . . .
O1 O 0.2919(3) -0.0538(2) -0.41474(12) 0.0669(9) Uani 1 1 d D . .
H1O H 0.314(4) -0.084(4) -0.4433(16) 0.100 Uiso 1 1 d D . .
O2 O 0.4448(3) 0.0208(2) -0.38712(16) 0.0770(10) Uani 1 1 d . . .
H2O H 0.4335 0.0334 -0.4224 0.115 Uiso 1 1 calc R . .
O3 O 0.4031(2) -0.1261(2) -0.33891(13) 0.0613(8) Uani 1 1 d D . .
H3O H 0.420(4) -0.159(3) -0.3678(14) 0.092 Uiso 1 1 d D . .
C11 C 0.44080(17) -0.0641(2) -0.18990(13) 0.0530(10) Uani 1 1 d G . .
C12 C 0.4676(2) -0.12255(19) -0.14301(12) 0.0652(12) Uani 1 1 d G . .
H12 H 0.4217 -0.1540 -0.1209 0.078 Uiso 1 1 calc R . .
C13 C 0.5630(2) -0.1340(2) -0.12919(13) 0.0783(15) Uani 1 1 d G . .
H13 H 0.5810 -0.1730 -0.0978 0.094 Uiso 1 1 calc R . .
C14 C 0.63168(17) -0.0870(2) -0.16227(17) 0.0826(16) Uani 1 1 d G . .
H14 H 0.6955 -0.0946 -0.1530 0.099 Uiso 1 1 calc R . .
C15 C 0.6049(2) -0.0286(2) -0.20916(15) 0.0737(14) Uani 1 1 d G . .
H15 H 0.6508 0.0029 -0.2313 0.088 Uiso 1 1 calc R . .
C16 C 0.5094(2) -0.0172(2) -0.22297(12) 0.0653(12) Uani 1 1 d G . .
H16 H 0.4915 0.0219 -0.2543 0.078 Uiso 1 1 calc R . .
C21 C 0.2650(2) -0.15899(12) -0.18866(11) 0.0472(9) Uani 1 1 d G . .
C22 C 0.30665(19) -0.23305(16) -0.21912(11) 0.0555(11) Uani 1 1 d G . .
H22 H 0.3581 -0.2225 -0.2444 0.067 Uiso 1 1 calc R . .
C23 C 0.2714(2) -0.32290(13) -0.21182(12) 0.0634(10) Uani 1 1 d G . .
H23 H 0.2993 -0.3725 -0.2322 0.076 Uiso 1 1 calc R . .
C24 C 0.1946(3) -0.33868(15) -0.17406(14) 0.0738(14) Uani 1 1 d G . .
H24 H 0.1710 -0.3988 -0.1692 0.089 Uiso 1 1 calc R . .
C25 C 0.1529(2) -0.2646(2) -0.14360(14) 0.0788(15) Uani 1 1 d G . .
H25 H 0.1014 -0.2752 -0.1183 0.095 Uiso 1 1 calc R . .
C26 C 0.1881(2) -0.17477(17) -0.15090(12) 0.0637(12) Uani 1 1 d G . .
H26 H 0.1602 -0.1252 -0.1305 0.076 Uiso 1 1 calc R . .
C31 C 0.2811(2) 0.02481(18) -0.13274(9) 0.0527(9) Uani 1 1 d G . .
C32 C 0.3496(2) 0.0515(2) -0.09123(12) 0.0641(13) Uani 1 1 d G . .
H32 H 0.4130 0.0364 -0.0977 0.077 Uiso 1 1 calc R . .
C33 C 0.3235(3) 0.1006(2) -0.03999(11) 0.0775(16) Uani 1 1 d G . .
H33 H 0.3693 0.1185 -0.0122 0.093 Uiso 1 1 calc R . .
C34 C 0.2288(3) 0.1232(2) -0.03027(11) 0.0894(19) Uani 1 1 d G . .
H34 H 0.2114 0.1561 0.0040 0.107 Uiso 1 1 calc R . .
C35 C 0.1603(2) 0.0965(3) -0.07178(15) 0.0913(19) Uani 1 1 d G . .
H35 H 0.0970 0.1116 -0.0653 0.110 Uiso 1 1 calc R . .
C36 C 0.1865(2) 0.0473(2) -0.12302(12) 0.0699(14) Uani 1 1 d G . .
H36 H 0.1406 0.0295 -0.1508 0.084 Uiso 1 1 calc R . .
C41 C 0.1041(2) -0.12422(14) -0.33939(12) 0.0504(10) Uani 1 1 d G . .
C42 C 0.01650(18) -0.14720(18) -0.36391(13) 0.0614(11) Uani 1 1 d G . .
H42 H -0.0300 -0.1016 -0.3682 0.074 Uiso 1 1 calc R . .
C43 C -0.0017(2) -0.2383(2) -0.38196(13) 0.0689(14) Uani 1 1 d G . .
H43 H -0.0603 -0.2537 -0.3984 0.083 Uiso 1 1 calc R . .
C44 C 0.0678(3) -0.30637(15) -0.37550(14) 0.0750(15) Uani 1 1 d G . .
H44 H 0.0556 -0.3673 -0.3876 0.090 Uiso 1 1 calc R . .
C45 C 0.1554(2) -0.28339(16) -0.35097(15) 0.0763(14) Uani 1 1 d G . .
H45 H 0.2018 -0.3289 -0.3466 0.092 Uiso 1 1 calc R . .
C46 C 0.17354(17) -0.19231(18) -0.33292(13) 0.0593(11) Uani 1 1 d G . .
H46 H 0.2322 -0.1769 -0.3165 0.071 Uiso 1 1 calc R . .
C51 C 0.0671(2) 0.06305(19) -0.37363(10) 0.0515(10) Uani 1 1 d G . .
C52 C -0.02820(19) 0.0871(2) -0.37010(11) 0.0658(12) Uani 1 1 d G . .
H52 H -0.0632 0.0718 -0.3361 0.079 Uiso 1 1 calc R . .
C53 C -0.07127(18) 0.1341(3) -0.41744(14) 0.0803(16) Uani 1 1 d G . .
H53 H -0.1351 0.1502 -0.4151 0.096 Uiso 1 1 calc R . .
C54 C -0.0190(2) 0.1570(3) -0.46832(11) 0.0863(17) Uani 1 1 d G . .
H54 H -0.0478 0.1885 -0.5000 0.104 Uiso 1 1 calc R . .
C55 C 0.0763(2) 0.1330(2) -0.47185(11) 0.0804(16) Uani 1 1 d G . .
H55 H 0.1113 0.1483 -0.5059 0.096 Uiso 1 1 calc R . .
C56 C 0.11939(17) 0.0860(2) -0.42451(12) 0.0602(11) Uani 1 1 d G . .
H56 H 0.1832 0.0699 -0.4269 0.072 Uiso 1 1 calc R . .
C61 C 0.0389(2) 0.00256(19) -0.25072(12) 0.0514(10) Uani 1 1 d G . .
C62 C 0.0029(3) -0.07775(16) -0.22420(14) 0.0695(14) Uani 1 1 d G . .
H62 H 0.0202 -0.1361 -0.2388 0.083 Uiso 1 1 calc R . .
C63 C -0.0590(3) -0.0709(2) -0.17580(15) 0.096(2) Uani 1 1 d G . .
H63 H -0.0832 -0.1246 -0.1581 0.115 Uiso 1 1 calc R . .
C64 C -0.0849(3) 0.0163(3) -0.15391(14) 0.0908(18) Uani 1 1 d G . .
H64 H -0.1264 0.0209 -0.1215 0.109 Uiso 1 1 calc R . .
C65 C -0.0489(3) 0.0966(2) -0.18043(14) 0.0732(14) Uani 1 1 d G . .
H65 H -0.0662 0.1549 -0.1658 0.088 Uiso 1 1 calc R . .
C66 C 0.0130(2) 0.08972(16) -0.22884(13) 0.0605(11) Uani 1 1 d G . .
H66 H 0.0372 0.1435 -0.2466 0.073 Uiso 1 1 calc R . .
C71 C 0.2452(3) 0.1869(2) -0.23698(13) 0.0692(15) Uani 1 1 d G . .
H71 H 0.2064 0.1898 -0.2032 0.083 Uiso 1 1 calc R . .
C72 C 0.2153(2) 0.1961(2) -0.29763(16) 0.0674(14) Uani 1 1 d G . .
H72 H 0.1534 0.2062 -0.3106 0.081 Uiso 1 1 calc R . .
C73 C 0.2964(3) 0.1873(2) -0.33503(10) 0.0710(15) Uani 1 1 d G . .
H73 H 0.2970 0.1906 -0.3768 0.085 Uiso 1 1 calc R . .
C74 C 0.3765(2) 0.1726(2) -0.29750(18) 0.0721(15) Uani 1 1 d G . .
H74 H 0.4387 0.1646 -0.3103 0.086 Uiso 1 1 calc R . .
C75 C 0.3448(3) 0.1723(2) -0.23690(14) 0.0721(15) Uani 1 1 d G . .
H75 H 0.3827 0.1641 -0.2031 0.087 Uiso 1 1 calc R . .
S S 0.42588(13) -0.22628(11) -0.49841(6) 0.0861(4) Uani 1 1 d . . .
O4 O 0.4634(3) -0.2250(3) -0.43748(17) 0.1051(14) Uani 1 1 d D . .
O5 O 0.3660(5) -0.1517(3) -0.50953(18) 0.159(3) Uani 1 1 d D . .
O6 O 0.4926(6) -0.2489(9) -0.5434(3) 0.280(6) Uani 1 1 d . . .
C1 C 0.3528(9) -0.3235(6) -0.5029(3) 0.138(4) Uani 1 1 d . . .
F1 F 0.3128(4) -0.3369(3) -0.55555(17) 0.156(2) Uani 1 1 d . . .
F2 F 0.2866(9) -0.3179(8) -0.4607(3) 0.279(5) Uani 1 1 d . . .
F3 F 0.3907(9) -0.3976(4) -0.4886(4) 0.280(6) Uani 1 1 d . . .
C2 C -0.3319(15) -0.123(3) -0.4246(9) 0.137(12) Uani 0.302(10) 1 d PDU A 1
H76 H -0.3763 -0.0801 -0.4428 0.165 Uiso 0.302(10) 1 calc PR A 1
H77 H -0.3439 -0.1853 -0.4404 0.165 Uiso 0.302(10) 1 calc PR A 1
Cl1 Cl -0.2173(11) -0.0900(18) -0.4387(11) 0.285(12) Uani 0.302(10) 1 d PDU A 1
Cl2 Cl -0.3426(10) -0.1223(7) -0.3480(4) 0.161(6) Uani 0.302(10) 1 d PDU A 1
C3 C -0.3289(18) -0.093(3) -0.4114(9) 0.332(19) Uani 0.698(10) 1 d PDU A 2
H78 H -0.3832 -0.1330 -0.4051 0.399 Uiso 0.698(10) 1 calc PR A 2
H79 H -0.3517 -0.0287 -0.4130 0.399 Uiso 0.698(10) 1 calc PR A 2
Cl3 Cl -0.2500(7) -0.1047(4) -0.3508(4) 0.269(4) Uani 0.698(10) 1 d PDU A 2
Cl4 Cl -0.2786(14) -0.1189(7) -0.4757(5) 0.398(9) Uani 0.698(10) 1 d PDU A 2

loop_
_atom_site_aniso_label
_atom_site_aniso_U_11
_atom_site_aniso_U_22
_atom_site_aniso_U_33
_atom_site_aniso_U_23
_atom_site_aniso_U_13
_atom_site_aniso_U_12
Ru 0.05582(17) 0.03912(13) 0.03944(13) 0.00126(11) 0.00128(17) 0.00045(18)
P1 0.0546(6) 0.0432(5) 0.0425(5) -0.0004(4) -0.0016(4) 0.0025(4)
P2 0.0533(6) 0.0471(5) 0.0379(5) 0.0010(4) 0.0009(5) 0.0038(5)
P3 0.0603(7) 0.0528(5) 0.0436(5) 0.0032(5) 0.0110(5) 0.0039(5)
O1 0.079(3) 0.0763(18) 0.0454(14) -0.0067(13) 0.0025(18) 0.0159(18)
O2 0.077(2) 0.083(2) 0.071(2) 0.0080(18) 0.0234(19) -0.0053(19)
O3 0.068(2) 0.065(2) 0.0501(16) 0.0056(14) 0.0078(15) 0.0113(16)
C11 0.057(3) 0.048(2) 0.055(2) -0.0055(18) -0.004(2) -0.0021(19)
C12 0.064(3) 0.063(3) 0.069(3) 0.012(2) -0.010(2) 0.007(2)
C13 0.083(4) 0.062(3) 0.090(4) 0.016(3) -0.025(3) 0.006(3)
C14 0.065(3) 0.074(3) 0.109(4) -0.016(3) -0.018(3) -0.002(3)
C15 0.058(3) 0.065(3) 0.098(4) 0.000(3) 0.003(3) 0.001(3)
C16 0.061(3) 0.059(3) 0.077(3) 0.000(2) 0.004(2) -0.002(2)
C21 0.055(3) 0.0474(18) 0.0390(15) 0.0039(14) 0.0031(19) -0.0003(19)
C22 0.062(3) 0.050(2) 0.055(2) 0.0042(18) 0.006(2) 0.0023(18)
C23 0.068(3) 0.0495(19) 0.073(2) 0.0035(19) 0.002(3) 0.004(3)
C24 0.083(4) 0.062(3) 0.076(3) 0.011(2) 0.002(3) -0.016(3)
C25 0.086(4) 0.076(3) 0.074(3) 0.012(3) 0.025(3) -0.011(3)
C26 0.069(3) 0.067(3) 0.055(2) 0.003(2) 0.010(2) 0.004(2)
C31 0.064(3) 0.063(2) 0.0303(15) -0.0098(14) 0.005(2) -0.004(3)
C32 0.083(4) 0.055(2) 0.054(2) 0.000(2) -0.006(3) -0.014(2)
C33 0.121(5) 0.068(3) 0.044(2) -0.005(2) 0.000(3) -0.016(3)
C34 0.148(6) 0.068(3) 0.052(3) -0.008(2) 0.022(3) 0.005(4)
C35 0.118(5) 0.102(4) 0.055(3) -0.012(3) 0.007(3) 0.036(4)
C36 0.076(4) 0.082(3) 0.051(2) -0.010(2) 0.003(2) 0.020(3)
C41 0.063(3) 0.049(2) 0.040(2) 0.0067(17) 0.0059(19) -0.006(2)
C42 0.064(3) 0.063(3) 0.057(2) 0.007(2) -0.008(2) -0.007(2)
C43 0.080(4) 0.079(3) 0.047(2) -0.001(2) -0.011(2) -0.025(3)
C44 0.101(4) 0.061(3) 0.063(3) -0.004(2) -0.006(3) -0.019(3)
C45 0.078(4) 0.050(2) 0.101(4) -0.009(3) -0.011(3) 0.003(2)
C46 0.064(3) 0.052(2) 0.062(2) 0.001(2) 0.003(2) 0.001(2)
C51 0.064(3) 0.047(2) 0.043(2) -0.0030(17) -0.0033(19) 0.0099(19)
C52 0.064(3) 0.084(3) 0.050(2) 0.013(2) 0.003(2) 0.007(3)
C53 0.069(3) 0.113(4) 0.059(3) 0.013(3) -0.002(2) 0.027(3)
C54 0.096(4) 0.110(4) 0.053(3) 0.021(3) -0.008(3) 0.022(4)
C55 0.095(4) 0.091(4) 0.055(3) 0.020(3) 0.007(3) 0.016(3)
C56 0.065(3) 0.066(3) 0.050(2) 0.003(2) 0.002(2) 0.004(2)
C61 0.051(3) 0.054(2) 0.049(2) -0.002(2) -0.0014(19) 0.005(2)
C62 0.086(4) 0.073(3) 0.049(2) -0.001(2) 0.018(2) 0.001(3)
C63 0.111(5) 0.098(4) 0.079(4) -0.015(3) 0.027(4) -0.024(4)
C64 0.092(4) 0.112(5) 0.068(3) -0.013(3) 0.022(3) -0.011(4)
C65 0.079(4) 0.072(3) 0.069(3) -0.013(3) 0.004(3) 0.013(3)
C66 0.072(3) 0.054(2) 0.055(2) 0.002(2) 0.001(2) 0.011(2)
C71 0.113(5) 0.036(2) 0.058(3) -0.0067(19) 0.000(3) 0.002(2)
C72 0.089(4) 0.036(2) 0.076(3) 0.006(2) -0.011(3) 0.009(2)
C73 0.112(5) 0.0393(19) 0.062(2) 0.0042(18) 0.008(3) -0.008(2)
C74 0.082(4) 0.049(3) 0.085(4) 0.000(2) 0.005(3) -0.017(3)
C75 0.101(4) 0.044(2) 0.071(3) -0.009(2) -0.022(3) -0.013(3)
S 0.1091(12) 0.0964(10) 0.0527(6) -0.0060(7) 0.0130(7) 0.0194(9)
O4 0.119(4) 0.118(3) 0.079(2) -0.020(2) -0.014(2) 0.043(3)
O5 0.290(8) 0.100(3) 0.088(3) -0.022(3) -0.066(4) 0.099(4)
O6 0.181(7) 0.529(17) 0.129(5) -0.137(7) 0.090(5) -0.077(9)
C1 0.247(11) 0.105(5) 0.061(4) 0.015(4) -0.013(5) -0.036(7)
F1 0.245(7) 0.133(3) 0.092(2) 0.018(2) -0.051(3) -0.037(4)
F2 0.339(11) 0.356(12) 0.144(5) -0.015(6) 0.059(7) -0.214(10)
F3 0.541(17) 0.090(3) 0.209(7) 0.027(4) -0.190(9) 0.021(6)
C2 0.074(17) 0.26(3) 0.079(14) -0.067(19) -0.009(13) 0.030(19)
Cl1 0.104(8) 0.35(2) 0.40(3) 0.04(2) -0.017(12) -0.059(12)
Cl2 0.194(13) 0.152(7) 0.137(7) 0.021(5) -0.001(7) 0.063(7)
C3 0.20(3) 0.49(4) 0.31(3) -0.20(3) 0.07(2) 0.02(3)
Cl3 0.205(8) 0.176(4) 0.428(12) 0.103(6) 0.063(7) 0.046(5)
Cl4 0.62(2) 0.268(9) 0.306(11) 0.039(8) 0.234(14) 0.004(13)

loop_
_atom_type_symbol
_atom_type_description
_atom_type_scat_dispersion_real
_atom_type_scat_dispersion_imag
_atom_type_scat_source
C C 0.0033 0.0016 'International Tables Vol C Tables 4.2.6.8 and 6.1.1.4'
H H 0.0000 0.0000 'International Tables Vol C Tables 4.2.6.8 and 6.1.1.4'
Cl Cl 0.1484 0.1585 'International Tables Vol C Tables 4.2.6.8 and 6.1.1.4'
F F 0.0171 0.0103 'International Tables Vol C Tables 4.2.6.8 and 6.1.1.4'
O O 0.0106 0.0060 'International Tables Vol C Tables 4.2.6.8 and 6.1.1.4'
P P 0.1023 0.0942 'International Tables Vol C Tables 4.2.6.8 and 6.1.1.4'
Ru Ru -1.2594 0.8363 'International Tables Vol C Tables 4.2.6.8 and 6.1.1.4'
S S 0.1246 0.1234 'International Tables Vol C Tables 4.2.6.8 and 6.1.1.4'

loop_
_geom_angle_atom_site_label_1
_geom_angle_atom_site_label_2
_geom_angle_atom_site_label_3
_geom_angle
_geom_angle_site_symmetry_1
_geom_angle_site_symmetry_3
_geom_angle_publ_flag
C73 Ru C74 37.3 . . ?
C73 Ru C72 37.2 . . ?
C74 Ru C72 62.05(5) . . ?
C73 Ru C75 62.00(6) . . ?
C74 Ru C75 37.1 . . ?
C72 Ru C75 61.68(5) . . ?
C73 Ru C71 61.85(5) . . ?
C74 Ru C71 61.77(5) . . ?
C72 Ru C71 36.9 . . ?
C75 Ru C71 36.8 . . ?
C73 Ru P3 93.64(9) . . ?
C74 Ru P3 91.86(9) . . ?
C72 Ru P3 126.68(10) . . ?
C75 Ru P3 123.07(12) . . ?
C71 Ru P3 152.85(8) . . ?
C73 Ru P2 107.29(11) . . ?
C74 Ru P2 144.50(10) . . ?
C72 Ru P2 86.84(8) . . ?
C75 Ru P2 140.70(11) . . ?
C71 Ru P2 103.95(11) . . ?
P3 Ru P2 94.03(4) . . ?
C73 Ru P1 148.50(9) . . ?
C74 Ru P1 112.87(11) . . ?
C72 Ru P1 133.94(10) . . ?
C75 Ru P1 87.23(8) . . ?
C71 Ru P1 98.09(9) . . ?
P3 Ru P1 98.28(4) . . ?
P2 Ru P1 100.86(4) . . ?
C11 P1 C21 99.49(14) . . ?
C11 P1 C31 101.37(14) . . ?
C21 P1 C31 102.97(12) . . ?
C11 P1 Ru 116.06(10) . . ?
C21 P1 Ru 125.29(10) . . ?
C31 P1 Ru 108.57(10) . . ?
C41 P2 C61 100.05(13) . . ?
C41 P2 C51 99.97(13) . . ?
C61 P2 C51 102.10(14) . . ?
C41 P2 Ru 124.47(10) . . ?
C61 P2 Ru 113.45(11) . . ?
C51 P2 Ru 113.67(10) . . ?
O1 P3 O3 105.83(17) . . ?
O1 P3 O2 102.35(19) . . ?
O3 P3 O2 98.95(19) . . ?
O1 P3 Ru 114.07(14) . . ?
O3 P3 Ru 118.71(11) . . ?
O2 P3 Ru 114.72(14) . . ?
P3 O1 H1O 121(4) . . ?
P3 O2 H2O 109.5 . . ?
P3 O3 H3O 114(4) . . ?
C12 C11 C16 120.0 . . ?
C12 C11 P1 119.43(17) . . ?
C16 C11 P1 120.30(17) . . ?
C13 C12 C11 120.0 . . ?
C13 C12 H12 120.0 . . ?
C11 C12 H12 120.0 . . ?
C12 C13 C14 120.0 . . ?
C12 C13 H13 120.0 . . ?
C14 C13 H13 120.0 . . ?
C13 C14 C15 120.0 . . ?
C13 C14 H14 120.0 . . ?
C15 C14 H14 120.0 . . ?
C14 C15 C16 120.0 . . ?
C14 C15 H15 120.0 . . ?
C16 C15 H15 120.0 . . ?
C15 C16 C11 120.0 . . ?
C15 C16 H16 120.0 . . ?
C11 C16 H16 120.0 . . ?
C22 C21 C26 120.0 . . ?
C22 C21 P1 117.29(15) . . ?
C26 C21 P1 122.67(15) . . ?
C23 C22 C21 120.0 . . ?
C23 C22 H22 120.0 . . ?
C21 C22 H22 120.0 . . ?
C22 C23 C24 120.0 . . ?
C22 C23 H23 120.0 . . ?
C24 C23 H23 120.0 . . ?
C23 C24 C25 120.0 . . ?
C23 C24 H24 120.0 . . ?
C25 C24 H24 120.0 . . ?
C26 C25 C24 120.0 . . ?
C26 C25 H25 120.0 . . ?
C24 C25 H25 120.0 . . ?
C25 C26 C21 120.0 . . ?
C25 C26 H26 120.0 . . ?
C21 C26 H26 120.0 . . ?
C32 C31 C36 120.0 . . ?
C32 C31 P1 121.36(17) . . ?
C36 C31 P1 118.64(17) . . ?
C31 C32 C33 120.0 . . ?
C31 C32 H32 120.0 . . ?
C33 C32 H32 120.0 . . ?
C32 C33 C34 120.0 . . ?
C32 C33 H33 120.0 . . ?
C34 C33 H33 120.0 . . ?
C33 C34 C35 120.0 . . ?
C33 C34 H34 120.0 . . ?
C35 C34 H34 120.0 . . ?
C36 C35 C34 120.0 . . ?
C36 C35 H35 120.0 . . ?
C34 C35 H35 120.0 . . ?
C35 C36 C31 120.0 . . ?
C35 C36 H36 120.0 . . ?
C31 C36 H36 120.0 . . ?
C42 C41 C46 120.0 . . ?
C42 C41 P2 120.08(15) . . ?
C46 C41 P2 119.88(15) . . ?
C41 C42 C43 120.0 . . ?
C41 C42 H42 120.0 . . ?
C43 C42 H42 120.0 . . ?
C44 C43 C42 120.0 . . ?
C44 C43 H43 120.0 . . ?
C42 C43 H43 120.0 . . ?
C43 C44 C45 120.0 . . ?
C43 C44 H44 120.0 . . ?
C45 C44 H44 120.0 . . ?
C46 C45 C44 120.0 . . ?
C46 C45 H45 120.0 . . ?
C44 C45 H45 120.0 . . ?
C45 C46 C41 120.0 . . ?
C45 C46 H46 120.0 . . ?
C41 C46 H46 120.0 . . ?
C52 C51 C56 120.0 . . ?
C52 C51 P2 121.62(16) . . ?
C56 C51 P2 118.32(16) . . ?
C53 C52 C51 120.0 . . ?
C53 C52 H52 120.0 . . ?
C51 C52 H52 120.0 . . ?
C52 C53 C54 120.0 . . ?
C52 C53 H53 120.0 . . ?
C54 C53 H53 120.0 . . ?
C55 C54 C53 120.0 . . ?
C55 C54 H54 120.0 . . ?
C53 C54 H54 120.0 . . ?
C56 C55 C54 120.0 . . ?
C56 C55 H55 120.0 . . ?
C54 C55 H55 120.0 . . ?
C55 C56 C51 120.0 . . ?
C55 C56 H56 120.0 . . ?
C51 C56 H56 120.0 . . ?
C62 C61 C66 120.0 . . ?
C62 C61 P2 120.88(16) . . ?
C66 C61 P2 119.04(16) . . ?
C63 C62 C61 120.0 . . ?
C63 C62 H62 120.0 . . ?
C61 C62 H62 120.0 . . ?
C62 C63 C64 120.0 . . ?
C62 C63 H63 120.0 . . ?
C64 C63 H63 120.0 . . ?
C65 C64 C63 120.0 . . ?
C65 C64 H64 120.0 . . ?
C63 C64 H64 120.0 . . ?
C64 C65 C66 120.0 . . ?
C64 C65 H65 120.0 . . ?
C66 C65 H65 120.0 . . ?
C65 C66 C61 120.0 . . ?
C65 C66 H66 120.0 . . ?
C61 C66 H66 120.0 . . ?
C72 C71 C75 108.0 . . ?
C72 C71 Ru 70.88(11) . . ?
C75 C71 Ru 71.24(13) . . ?
C72 C71 H71 126.0 . . ?
C75 C71 H71 126.0 . . ?
Ru C71 H71 123.5 . . ?
C73 C72 C71 108.0 . . ?
C73 C72 Ru 70.60(12) . . ?
C71 C72 Ru 72.26(10) . . ?
C73 C72 H72 126.0 . . ?
C71 C72 H72 126.0 . . ?
Ru C72 H72 122.8 . . ?
C74 C73 C72 108.0 . . ?
C74 C73 Ru 71.54(13) . . ?
C72 C73 Ru 72.21(13) . . ?
C74 C73 H73 126.0 . . ?
C72 C73 H73 126.0 . . ?
Ru C73 H73 122.0 . . ?
C73 C74 C75 108.0 . . ?
C73 C74 Ru 71.13(12) . . ?
C75 C74 Ru 72.39(11) . . ?
C73 C74 H74 126.0 . . ?
C75 C74 H74 126.0 . . ?
Ru C74 H74 122.2 . . ?
C74 C75 C71 108.0 . . ?
C74 C75 Ru 70.54(11) . . ?
C71 C75 Ru 71.97(13) . . ?
C74 C75 H75 126.0 . . ?
C71 C75 H75 126.0 . . ?
Ru C75 H75 123.1 . . ?
O5 S O6 117.2(6) . . ?
O5 S O4 112.2(2) . . ?
O6 S O4 114.9(4) . . ?
O5 S C1 104.3(5) . . ?
O6 S C1 99.8(6) . . ?
O4 S C1 106.2(3) . . ?
F3 C1 F1 106.8(7) . . ?
F3 C1 F2 100.0(9) . . ?
F1 C1 F2 109.8(11) . . ?
F3 C1 S 114.8(10) . . ?
F1 C1 S 115.1(5) . . ?
F2 C1 S 109.2(6) . . ?
Cl2 C2 Cl1 105.3(13) . . ?
Cl2 C2 H76 110.7 . . ?
Cl1 C2 H76 110.7 . . ?
Cl2 C2 H77 110.7 . . ?
Cl1 C2 H77 110.7 . . ?
H76 C2 H77 108.8 . . ?
Cl4 C3 Cl3 111.9(14) . . ?
Cl4 C3 H78 109.2 . . ?
Cl3 C3 H78 109.2 . . ?
Cl4 C3 H79 109.2 . . ?
Cl3 C3 H79 109.2 . . ?
H78 C3 H79 107.9 . . ?

loop_
_geom_bond_atom_site_label_1
_geom_bond_atom_site_label_2
_geom_bond_distance
_geom_bond_site_symmetry_2
_geom_bond_publ_flag
Ru C73 2.216(3) . ?
Ru C74 2.221(3) . ?
Ru C72 2.237(3) . ?
Ru C75 2.245(3) . ?
Ru C71 2.255(3) . ?
Ru P3 2.2654(11) . ?
Ru P2 2.3517(13) . ?
Ru P1 2.3578(11) . ?
P1 C11 1.848(3) . ?
P1 C21 1.857(2) . ?
P1 C31 1.878(2) . ?
P2 C41 1.841(2) . ?
P2 C61 1.858(2) . ?
P2 C51 1.866(2) . ?
P3 O1 1.575(3) . ?
P3 O3 1.590(3) . ?
P3 O2 1.613(4) . ?
O1 H1O 0.830(8) . ?
O2 H2O 0.8200 . ?
O3 H3O 0.834(8) . ?
C11 C12 1.3900 . ?
C11 C16 1.3900 . ?
C12 C13 1.3900 . ?
C12 H12 0.9300 . ?
C13 C14 1.3900 . ?
C13 H13 0.9300 . ?
C14 C15 1.3900 . ?
C14 H14 0.9300 . ?
C15 C16 1.3900 . ?
C15 H15 0.9300 . ?
C16 H16 0.9300 . ?
C21 C22 1.3900 . ?
C21 C26 1.3900 . ?
C22 C23 1.3900 . ?
C22 H22 0.9300 . ?
C23 C24 1.3900 . ?
C23 H23 0.9300 . ?
C24 C25 1.3900 . ?
C24 H24 0.9300 . ?
C25 C26 1.3900 . ?
C25 H25 0.9300 . ?
C26 H26 0.9300 . ?
C31 C32 1.3900 . ?
C31 C36 1.3900 . ?
C32 C33 1.3900 . ?
C32 H32 0.9300 . ?
C33 C34 1.3900 . ?
C33 H33 0.9300 . ?
C34 C35 1.3900 . ?
C34 H34 0.9300 . ?
C35 C36 1.3900 . ?
C35 H35 0.9300 . ?
C36 H36 0.9300 . ?
C41 C42 1.3900 . ?
C41 C46 1.3900 . ?
C42 C43 1.3900 . ?
C42 H42 0.9300 . ?
C43 C44 1.3900 . ?
C43 H43 0.9300 . ?
C44 C45 1.3900 . ?
C44 H44 0.9300 . ?
C45 C46 1.3900 . ?
C45 H45 0.9300 . ?
C46 H46 0.9300 . ?
C51 C52 1.3900 . ?
C51 C56 1.3900 . ?
C52 C53 1.3900 . ?
C52 H52 0.9300 . ?
C53 C54 1.3900 . ?
C53 H53 0.9300 . ?
C54 C55 1.3900 . ?
C54 H54 0.9300 . ?
C55 C56 1.3900 . ?
C55 H55 0.9300 . ?
C56 H56 0.9300 . ?
C61 C62 1.3900 . ?
C61 C66 1.3900 . ?
C62 C63 1.3900 . ?
C62 H62 0.9300 . ?
C63 C64 1.3900 . ?
C63 H63 0.9300 . ?
C64 C65 1.3900 . ?
C64 H64 0.9300 . ?
C65 C66 1.3900 . ?
C65 H65 0.9300 . ?
C66 H66 0.9300 . ?
C71 C72 1.4200 . ?
C71 C75 1.4200 . ?
C71 H71 0.9300 . ?
C72 C73 1.4200 . ?
C72 H72 0.9300 . ?
C73 C74 1.4200 . ?
C73 H73 0.9300 . ?
C74 C75 1.4200 . ?
C74 H74 0.9300 . ?
C75 H75 0.9300 . ?
S O5 1.385(5) . ?
S O6 1.410(6) . ?
S O4 1.455(4) . ?
S C1 1.736(9) . ?
C1 F3 1.231(11) . ?
C1 F1 1.314(8) . ?
C1 F2 1.326(13) . ?
C2 Cl2 1.710(18) . ?
C2 Cl1 1.713(19) . ?
C2 H76 0.9700 . ?
C2 H77 0.9700 . ?
C3 Cl4 1.640(18) . ?
C3 Cl3 1.757(19) . ?
C3 H78 0.9700 . ?
C3 H79 0.9700 . ?

loop_
_geom_torsion_atom_site_label_1
_geom_torsion_atom_site_label_2
_geom_torsion_atom_site_label_3
_geom_torsion_atom_site_label_4
_geom_torsion
_geom_torsion_site_symmetry_1
_geom_torsion_site_symmetry_2
_geom_torsion_site_symmetry_3
_geom_torsion_site_symmetry_4
_geom_torsion_publ_flag
C73 Ru P1 C11 -56.5(2) . . . . ?
C74 Ru P1 C11 -40.96(15) . . . . ?
C72 Ru P1 C11 -113.50(17) . . . . ?
C75 Ru P1 C11 -68.43(16) . . . . ?
C71 Ru P1 C11 -103.67(15) . . . . ?
P3 Ru P1 C11 54.60(12) . . . . ?
P2 Ru P1 C11 150.35(12) . . . . ?
C73 Ru P1 C21 178.7(2) . . . . ?
C74 Ru P1 C21 -165.78(14) . . . . ?
C72 Ru P1 C21 121.68(16) . . . . ?
C75 Ru P1 C21 166.75(16) . . . . ?
C71 Ru P1 C21 131.51(15) . . . . ?
P3 Ru P1 C21 -70.22(12) . . . . ?
P2 Ru P1 C21 25.53(12) . . . . ?
C73 Ru P1 C31 56.8(2) . . . . ?
C74 Ru P1 C31 72.36(15) . . . . ?
C72 Ru P1 C31 -0.18(18) . . . . ?
C75 Ru P1 C31 44.89(16) . . . . ?
C71 Ru P1 C31 9.65(15) . . . . ?
P3 Ru P1 C31 167.92(11) . . . . ?
P2 Ru P1 C31 -96.33(12) . . . . ?
C73 Ru P2 C41 129.76(14) . . . . ?
C74 Ru P2 C41 133.59(19) . . . . ?
C72 Ru P2 C41 161.25(15) . . . . ?
C75 Ru P2 C41 -163.57(16) . . . . ?
C71 Ru P2 C41 -165.82(14) . . . . ?
P3 Ru P2 C41 34.68(12) . . . . ?
P1 Ru P2 C41 -64.55(12) . . . . ?
C73 Ru P2 C61 -108.33(13) . . . . ?
C74 Ru P2 C61 -104.51(18) . . . . ?
C72 Ru P2 C61 -76.84(14) . . . . ?
C75 Ru P2 C61 -41.67(17) . . . . ?
C71 Ru P2 C61 -43.92(13) . . . . ?
P3 Ru P2 C61 156.59(11) . . . . ?
P1 Ru P2 C61 57.35(11) . . . . ?
C73 Ru P2 C51 7.75(13) . . . . ?
C74 Ru P2 C51 11.57(19) . . . . ?
C72 Ru P2 C51 39.24(14) . . . . ?
C75 Ru P2 C51 74.41(17) . . . . ?
C71 Ru P2 C51 72.16(13) . . . . ?
P3 Ru P2 C51 -87.33(11) . . . . ?
P1 Ru P2 C51 173.43(10) . . . . ?
C73 Ru P3 O1 -79.60(17) . . . . ?
C74 Ru P3 O1 -116.93(17) . . . . ?
C72 Ru P3 O1 -61.03(18) . . . . ?
C75 Ru P3 O1 -138.27(16) . . . . ?
C71 Ru P3 O1 -103.8(3) . . . . ?
P2 Ru P3 O1 28.03(14) . . . . ?
P1 Ru P3 O1 129.64(14) . . . . ?
C73 Ru P3 O3 154.58(19) . . . . ?
C74 Ru P3 O3 117.25(19) . . . . ?
C72 Ru P3 O3 173.15(18) . . . . ?
C75 Ru P3 O3 95.92(18) . . . . ?
C71 Ru P3 O3 130.4(3) . . . . ?
P2 Ru P3 O3 -97.78(16) . . . . ?
P1 Ru P3 O3 3.82(17) . . . . ?
C73 Ru P3 O2 38.01(19) . . . . ?
C74 Ru P3 O2 0.67(19) . . . . ?
C72 Ru P3 O2 56.6(2) . . . . ?
C75 Ru P3 O2 -20.66(19) . . . . ?
C71 Ru P3 O2 13.8(3) . . . . ?
P2 Ru P3 O2 145.64(16) . . . . ?
P1 Ru P3 O2 -112.75(16) . . . . ?
C21 P1 C11 C12 -39.88(19) . . . . ?
C31 P1 C11 C12 65.54(19) . . . . ?
Ru P1 C11 C12 -177.08(13) . . . . ?
C21 P1 C11 C16 146.12(17) . . . . ?
C31 P1 C11 C16 -108.46(18) . . . . ?
Ru P1 C11 C16 8.9(2) . . . . ?
C16 C11 C12 C13 0.0 . . . . ?
P1 C11 C12 C13 -174.0(2) . . . . ?
C11 C12 C13 C14 0.0 . . . . ?
C12 C13 C14 C15 0.0 . . . . ?
C13 C14 C15 C16 0.0 . . . . ?
C14 C15 C16 C11 0.0 . . . . ?
C12 C11 C16 C15 0.0 . . . . ?
P1 C11 C16 C15 174.0(2) . . . . ?
C11 P1 C21 C22 -51.22(19) . . . . ?
C31 P1 C21 C22 -155.33(17) . . . . ?
Ru P1 C21 C22 80.38(18) . . . . ?
C11 P1 C21 C26 130.90(18) . . . . ?
C31 P1 C21 C26 26.8(2) . . . . ?
Ru P1 C21 C26 -97.49(17) . . . . ?
C26 C21 C22 C23 0.0 . . . . ?
P1 C21 C22 C23 -177.9(2) . . . . ?
C21 C22 C23 C24 0.0 . . . . ?
C22 C23 C24 C25 0.0 . . . . ?
C23 C24 C25 C26 0.0 . . . . ?
C24 C25 C26 C21 0.0 . . . . ?
C22 C21 C26 C25 0.0 . . . . ?
P1 C21 C26 C25 177.8(2) . . . . ?
C11 P1 C31 C32 6.8(2) . . . . ?
C21 P1 C31 C32 109.46(19) . . . . ?
Ru P1 C31 C32 -115.89(16) . . . . ?
C11 P1 C31 C36 -173.80(17) . . . . ?
C21 P1 C31 C36 -71.15(19) . . . . ?
Ru P1 C31 C36 63.50(17) . . . . ?
C36 C31 C32 C33 0.0 . . . . ?
P1 C31 C32 C33 179.4(2) . . . . ?
C31 C32 C33 C34 0.0 . . . . ?
C32 C33 C34 C35 0.0 . . . . ?
C33 C34 C35 C36 0.0 . . . . ?
C34 C35 C36 C31 0.0 . . . . ?
C32 C31 C36 C35 0.0 . . . . ?
P1 C31 C36 C35 -179.4(2) . . . . ?
C61 P2 C41 C42 63.90(18) . . . . ?
C51 P2 C41 C42 -40.42(18) . . . . ?
Ru P2 C41 C42 -168.37(12) . . . . ?
C61 P2 C41 C46 -113.81(18) . . . . ?
C51 P2 C41 C46 141.88(17) . . . . ?
Ru P2 C41 C46 13.9(2) . . . . ?
C46 C41 C42 C43 0.0 . . . . ?
P2 C41 C42 C43 -177.7(2) . . . . ?
C41 C42 C43 C44 0.0 . . . . ?
C42 C43 C44 C45 0.0 . . . . ?
C43 C44 C45 C46 0.0 . . . . ?
C44 C45 C46 C41 0.0 . . . . ?
C42 C41 C46 C45 0.0 . . . . ?
P2 C41 C46 C45 177.7(2) . . . . ?
C41 P2 C51 C52 89.4(2) . . . . ?
C61 P2 C51 C52 -13.3(2) . . . . ?
Ru P2 C51 C52 -135.87(16) . . . . ?
C41 P2 C51 C56 -87.9(2) . . . . ?
C61 P2 C51 C56 169.43(18) . . . . ?
Ru P2 C51 C56 46.86(19) . . . . ?
C56 C51 C52 C53 0.0 . . . . ?
P2 C51 C52 C53 -177.2(2) . . . . ?
C51 C52 C53 C54 0.0 . . . . ?
C52 C53 C54 C55 0.0 . . . . ?
C53 C54 C55 C56 0.0 . . . . ?
C54 C55 C56 C51 0.0 . . . . ?
C52 C51 C56 C55 0.0 . . . . ?
P2 C51 C56 C55 177.3(2) . . . . ?
C41 P2 C61 C62 21.2(2) . . . . ?
C51 P2 C61 C62 123.8(2) . . . . ?
Ru P2 C61 C62 -113.53(18) . . . . ?
C41 P2 C61 C66 -162.08(18) . . . . ?
C51 P2 C61 C66 -59.5(2) . . . . ?
Ru P2 C61 C66 63.22(19) . . . . ?
C66 C61 C62 C63 0.0 . . . . ?
P2 C61 C62 C63 176.7(2) . . . . ?
C61 C62 C63 C64 0.0 . . . . ?
C62 C63 C64 C65 0.0 . . . . ?
C63 C64 C65 C66 0.0 . . . . ?
C64 C65 C66 C61 0.0 . . . . ?
C62 C61 C66 C65 0.0 . . . . ?
P2 C61 C66 C65 -176.8(2) . . . . ?
C73 Ru C71 C72 37.6 . . . . ?
C74 Ru C71 C72 80.17(6) . . . . ?
C75 Ru C71 C72 117.59(6) . . . . ?
P3 Ru C71 C72 65.2(3) . . . . ?
P2 Ru C71 C72 -64.79(13) . . . . ?
P1 Ru C71 C72 -168.17(14) . . . . ?
C73 Ru C71 C75 -80.01(8) . . . . ?
C74 Ru C71 C75 -37.42(5) . . . . ?
C72 Ru C71 C75 -117.59(6) . . . . ?
P3 Ru C71 C75 -52.4(3) . . . . ?
P2 Ru C71 C75 177.62(14) . . . . ?
P1 Ru C71 C75 74.24(14) . . . . ?
C75 C71 C72 C73 0.0 . . . . ?
Ru C71 C72 C73 -61.93(13) . . . . ?
C75 C71 C72 Ru 61.93(13) . . . . ?
C74 Ru C72 C73 37.8 . . . . ?
C75 Ru C72 C73 80.09(8) . . . . ?
C71 Ru C72 C73 117.17(7) . . . . ?
P3 Ru C72 C73 -31.72(16) . . . . ?
P2 Ru C72 C73 -124.40(15) . . . . ?
P1 Ru C72 C73 133.54(19) . . . . ?
C73 Ru C72 C71 -117.17(7) . . . . ?
C74 Ru C72 C71 -79.34(7) . . . . ?
C75 Ru C72 C71 -37.1 . . . . ?
P3 Ru C72 C71 -148.89(16) . . . . ?
P2 Ru C72 C71 118.43(15) . . . . ?
P1 Ru C72 C71 16.37(18) . . . . ?
C71 C72 C73 C74 0.0 . . . . ?
Ru C72 C73 C74 -63.00(11) . . . . ?
C71 C72 C73 Ru 63.00(11) . . . . ?
C72 Ru C73 C74 116.70(5) . . . . ?
C75 Ru C73 C74 37.54(5) . . . . ?
C71 Ru C73 C74 79.45(7) . . . . ?
P3 Ru C73 C74 -88.30(14) . . . . ?
P2 Ru C73 C74 176.34(14) . . . . ?
P1 Ru C73 C74 24.0(3) . . . . ?
C74 Ru C73 C72 -116.70(5) . . . . ?
C75 Ru C73 C72 -79.16(7) . . . . ?
C71 Ru C73 C72 -37.25(5) . . . . ?
P3 Ru C73 C72 155.00(14) . . . . ?
P2 Ru C73 C72 59.64(14) . . . . ?
P1 Ru C73 C72 -92.7(3) . . . . ?
C72 C73 C74 C75 0.0 . . . . ?
Ru C73 C74 C75 -63.43(11) . . . . ?
C72 C73 C74 Ru 63.43(11) . . . . ?
C72 Ru C74 C73 -37.7 . . . . ?
C75 Ru C74 C73 -116.82(7) . . . . ?
C71 Ru C74 C73 -79.68(7) . . . . ?
P3 Ru C74 C73 93.56(14) . . . . ?
P2 Ru C74 C73 -6.0(2) . . . . ?
P1 Ru C74 C73 -166.65(13) . . . . ?
C73 Ru C74 C75 116.82(7) . . . . ?
C72 Ru C74 C75 79.13(7) . . . . ?
C71 Ru C74 C75 37.1 . . . . ?
P3 Ru C74 C75 -149.62(14) . . . . ?
P2 Ru C74 C75 110.8(2) . . . . ?
P1 Ru C74 C75 -49.83(13) . . . . ?
C73 C74 C75 C71 0.0 . . . . ?
Ru C74 C75 C71 -62.62(13) . . . . ?
C73 C74 C75 Ru 62.62(13) . . . . ?
C72 C71 C75 C74 0.0 . . . . ?
Ru C71 C75 C74 61.70(10) . . . . ?
C72 C71 C75 Ru -61.70(10) . . . . ?
C73 Ru C75 C74 -37.8 . . . . ?
C72 Ru C75 C74 -80.21(6) . . . . ?
C71 Ru C75 C74 -117.36(6) . . . . ?
P3 Ru C75 C74 37.09(14) . . . . ?
P2 Ru C75 C74 -121.0(2) . . . . ?
P1 Ru C75 C74 135.18(14) . . . . ?
C73 Ru C75 C71 79.56(8) . . . . ?
C74 Ru C75 C71 117.36(6) . . . . ?
C72 Ru C75 C71 37.15(5) . . . . ?
P3 Ru C75 C71 154.46(14) . . . . ?
P2 Ru C75 C71 -3.6(2) . . . . ?
P1 Ru C75 C71 -107.46(14) . . . . ?
O5 S C1 F3 -173.3(8) . . . . ?
O6 S C1 F3 65.1(9) . . . . ?
O4 S C1 F3 -54.6(9) . . . . ?
O5 S C1 F1 62.0(9) . . . . ?
O6 S C1 F1 -59.5(10) . . . . ?
O4 S C1 F1 -179.2(8) . . . . ?
O5 S C1 F2 -62.0(9) . . . . ?
O6 S C1 F2 176.5(9) . . . . ?
O4 S C1 F2 56.7(10) . . . . ?
